data_4024854
loop_
_publ_author_name
'Daniel Farran'
'Alexandra M. Z. Slawin'
'Peer Kirsch'
'David O'Hagan'

_publ_section_title
;
Diastereoselective Synthesis of 2,3,4,5,6-Pentafluoroheptanes
;
_journal_name_full 'Journal of Organic Chemistry'
_journal_page_first 7168
_journal_page_last 7171
_journal_paper_doi 10.1021/jo901360e
_journal_volume 74
_journal_year 2009
_chemical_absolute_configuration syn
_chemical_formula_sum 'C21 H23 F5 O6 S2'
_chemical_formula_weight 530.51
_chemical_name_systematic
; 
 ? 
;
_space_group_IT_number 4
_symmetry_cell_setting monoclinic
_symmetry_space_group_name_Hall 'P 2yb'
_symmetry_space_group_name_H-M 'P 1 21 1'
_atom_sites_solution_hydrogens geom
_atom_sites_solution_primary direct
_atom_sites_solution_secondary difmap
_audit_creation_method SHELXL-97
_cell_angle_alpha 90.00
_cell_angle_beta 95.68(3)
_cell_angle_gamma 90.00
_cell_formula_units_Z 2
_cell_length_a 6.363(3)
_cell_length_b 7.681(3)
_cell_length_c 23.808(9)
_cell_measurement_reflns_used 2734
_cell_measurement_temperature 93(2)
_cell_measurement_theta_max 28.2320
_cell_measurement_theta_min 2.5790
_cell_volume 1157.8(8)
_computing_cell_refinement 'CrystalClear (Rigaku Corp., 2004)'
_computing_data_collection 'CrystalClear (Rigaku Corp., 2004)'
_computing_data_reduction 'CrystalClear (Rigaku Corp., 2004)'
_computing_molecular_graphics 'Bruker SHELXTL'
_computing_publication_material 'Bruker SHELXTL'
_computing_structure_refinement 'SHELXL-97 (Sheldrick, 1997)'
_computing_structure_solution 'SHELXS-97 (Sheldrick, 1990)'
_diffrn_ambient_temperature 93(2)
_diffrn_measured_fraction_theta_full 0.990
_diffrn_measured_fraction_theta_max 0.988
_diffrn_measurement_device_type CCD
_diffrn_measurement_method '\w and \f scans'
_diffrn_radiation_monochromator confocal
_diffrn_radiation_source 'rotating anode'
_diffrn_radiation_type MoK\a
_diffrn_radiation_wavelength 0.71073
_diffrn_reflns_av_R_equivalents 0.0865
_diffrn_reflns_av_sigmaI/netI 0.1151
_diffrn_reflns_limit_h_max 7
_diffrn_reflns_limit_h_min -7
_diffrn_reflns_limit_k_max 9
_diffrn_reflns_limit_k_min -7
_diffrn_reflns_limit_l_max 25
_diffrn_reflns_limit_l_min -28
_diffrn_reflns_number 6992
_diffrn_reflns_theta_full 25.00
_diffrn_reflns_theta_max 25.25
_diffrn_reflns_theta_min 2.58
_exptl_absorpt_coefficient_mu 0.306
_exptl_absorpt_correction_T_max 1.0000
_exptl_absorpt_correction_T_min 0.9608
_exptl_absorpt_correction_type multi-scan
_exptl_absorpt_process_details 'Jacobson, R. (1998) Private communication'
_exptl_crystal_colour Colorless
_exptl_crystal_density_diffrn 1.522
_exptl_crystal_density_method 'not measured'
_exptl_crystal_description Platelet
_exptl_crystal_F_000 548
_exptl_crystal_size_max 0.3000
_exptl_crystal_size_mid 0.1000
_exptl_crystal_size_min 0.0100
_refine_diff_density_max 0.869
_refine_diff_density_min -0.711
_refine_diff_density_rms 0.212
_refine_ls_abs_structure_details 'Flack H D (1983), Acta Cryst. A39, 876-881'
_refine_ls_abs_structure_Flack 0.3(5)
_refine_ls_extinction_coef 0.23(3)
_refine_ls_extinction_expression Fc^*^=kFc[1+0.001xFc^2^\l^3^/sin(2\q)]^-1/4^
_refine_ls_extinction_method SHELXL
_refine_ls_goodness_of_fit_ref 1.610
_refine_ls_hydrogen_treatment constr
_refine_ls_matrix_type full
_refine_ls_number_parameters 311
_refine_ls_number_reflns 3314
_refine_ls_number_restraints 1
_refine_ls_restrained_S_all 1.610
_refine_ls_R_factor_all 0.2450
_refine_ls_R_factor_gt 0.1940
_refine_ls_shift/su_max 0.121
_refine_ls_shift/su_mean 0.009
_refine_ls_structure_factor_coef Fsqd
_refine_ls_weighting_details 'calc w=1/[\s^2^(Fo^2^)+(0.2000P)^2^+0.0000P] where P=(Fo^2^+2Fc^2^)/3'
_refine_ls_weighting_scheme calc
_refine_ls_wR_factor_gt 0.4657
_refine_ls_wR_factor_ref 0.4947
_reflns_number_gt 1879
_reflns_number_total 3314
_reflns_threshold_expression >2sigma(I)
_cod_data_source_file jo901360e_si_001_2.cif
_cod_data_source_block 16A
_cod_depositor_comments
;
The following automatic conversions were performed:
'_symmetry_cell_setting' value 'Monoclinic' changed to 'monoclinic'
according to '/home/saulius/struct/CIF-dictionaries/cif_core.dic'
dictionary named 'cif_core.dic' version 2.4.1 from 2010-06-29.

Automatic conversion script
Id: cif_fix_enum 1527 2010-12-29 10:47:43Z saulius 
;
_cod_original_sg_symbol_H-M P2(1)
_cod_database_code 4024854

loop_
_symmetry_equiv_pos_as_xyz
'x, y, z'
'-x, y+1/2, -z'

loop_
_atom_site_label
_atom_site_type_symbol
_atom_site_fract_x
_atom_site_fract_y
_atom_site_fract_z
_atom_site_U_iso_or_equiv
_atom_site_adp_type
_atom_site_occupancy
_atom_site_symmetry_multiplicity
_atom_site_calc_flag
_atom_site_refinement_flags
_atom_site_disorder_assembly
_atom_site_disorder_group
S1 S 0.5596(7) 0.7982(6) 0.86023(18) 0.1044(14) Uani 1 1 d . . .
O1 O 0.4010(16) 0.7170(17) 0.8171(4) 0.098(3) Uani 1 1 d . . .
S2 S -0.5321(7) -0.4661(6) 0.64531(16) 0.0986(13) Uani 1 1 d . . .
F2 F 0.0311(17) 0.5321(14) 0.8021(4) 0.122(3) Uani 1 1 d . . .
O2 O 0.7777(19) 0.731(2) 0.8685(4) 0.147(5) Uani 1 1 d . . .
C1 C 0.360(3) 0.481(3) 0.8115(11) 0.203(9) Uani 1 1 d . . .
H1A H 0.4782 0.4259 0.7941 0.243 Uiso 1 1 calc R . .
H1B H 0.3527 0.4300 0.8494 0.243 Uiso 1 1 calc R . .
C2 C 0.201(2) 0.458(2) 0.7835(5) 0.081(4) Uani 1 1 d . . .
H2A H 0.2169 0.5023 0.7446 0.098 Uiso 1 1 calc R . .
F3 F 0.1798(17) 0.2038(16) 0.8355(3) 0.112(3) Uani 1 1 d . . .
O3 O 0.5743(18) 0.986(2) 0.8411(4) 0.119(4) Uani 1 1 d . . .
C3 C 0.169(3) 0.2609(19) 0.7807(6) 0.090(4) Uani 1 1 d . . .
H3A H 0.2968 0.2126 0.7649 0.108 Uiso 1 1 calc R . .
F4 F -0.198(2) 0.2550(16) 0.7806(8) 0.203(6) Uani 1 1 d . . .
C4 C -0.018(3) 0.213(2) 0.7382(8) 0.116(6) Uani 1 1 d . . .
H4A H -0.0297 0.2727 0.7007 0.139 Uiso 1 1 calc R . .
F5 F 0.1279(15) -0.0544(19) 0.7150(4) 0.126(4) Uani 1 1 d . . .
C5 C -0.061(2) -0.005(2) 0.7393(5) 0.083(4) Uani 1 1 d . . .
H5A H -0.0675 -0.0515 0.7783 0.099 Uiso 1 1 calc R . .
F6 F -0.2633(15) 0.0349(13) 0.6541(3) 0.102(3) Uani 1 1 d . . .
C6 C -0.246(3) -0.039(2) 0.7033(6) 0.093(5) Uani 1 1 d . . .
H6A H -0.3691 -0.0018 0.7233 0.112 Uiso 1 1 calc R . .
O7 O -0.479(2) -0.266(2) 0.6686(5) 0.126(4) Uani 1 1 d . . .
C7 C -0.270(4) -0.229(3) 0.6909(5) 0.128(8) Uani 1 1 d . . .
H7A H -0.1710 -0.2646 0.6634 0.154 Uiso 1 1 calc R . .
H7B H -0.2354 -0.2970 0.7260 0.154 Uiso 1 1 calc R . .
C8 C -0.417(3) -0.485(3) 0.5838(5) 0.147(8) Uani 1 1 d . . .
C9 C -0.528(2) -0.4039(18) 0.5309(5) 0.083(4) Uani 1 1 d . . .
H9A H -0.6528 -0.3364 0.5322 0.100 Uiso 1 1 calc R . .
C10 C -0.449(3) -0.429(3) 0.4855(8) 0.136(7) Uani 1 1 d . . .
H10A H -0.5353 -0.3986 0.4521 0.163 Uiso 1 1 calc R . .
C11 C -0.260(4) -0.494(2) 0.4782(7) 0.129(8) Uani 1 1 d . . .
C12 C -0.127(3) -0.535(2) 0.5280(5) 0.086(4) Uani 1 1 d . . .
H12A H 0.0203 -0.5495 0.5266 0.103 Uiso 1 1 calc R . .
C13 C -0.216(3) -0.553(4) 0.5789(7) 0.128(8) Uani 1 1 d . . .
H13A H -0.1400 -0.6101 0.6099 0.154 Uiso 1 1 calc R . .
C14 C -0.160(3) -0.460(5) 0.4227(5) 0.180(14) Uani 1 1 d . . .
H14A H -0.0276 -0.3949 0.4309 0.269 Uiso 1 1 calc R . .
H14B H -0.2576 -0.3915 0.3970 0.269 Uiso 1 1 calc R . .
H14C H -0.1305 -0.5710 0.4049 0.269 Uiso 1 1 calc R . .
O8 O -0.7480(16) -0.4542(17) 0.6344(4) 0.106(4) Uani 1 1 d . . .
O9 O -0.434(3) -0.586(2) 0.6841(7) 0.155(6) Uani 1 1 d . . .
C15 C 0.429(2) 0.7963(19) 0.9232(6) 0.077(4) Uani 1 1 d . . .
C16 C 0.522(6) 0.730(3) 0.9687(6) 0.178(12) Uani 1 1 d . . .
H16A H 0.6585 0.6803 0.9693 0.214 Uiso 1 1 calc R . .
C17 C 0.404(2) 0.7352(19) 1.0219(8) 0.093(5) Uani 1 1 d . . .
H17A H 0.4786 0.7072 1.0573 0.112 Uiso 1 1 calc R . .
C18 C 0.164(7) 0.785(2) 1.0197(5) 0.209(17) Uani 1 1 d . . .
C19 C 0.109(4) 0.875(3) 0.9733(11) 0.191(8) Uani 1 1 d . . .
H19A H -0.0096 0.9507 0.9720 0.229 Uiso 1 1 calc R . .
C20 C 0.229(3) 0.858(3) 0.9231(5) 0.103(6) Uani 1 1 d . . .
H20A H 0.1601 0.8943 0.8878 0.123 Uiso 1 1 calc R . .
C21 C 0.133(4) 0.792(3) 1.0752(7) 0.136(7) Uani 1 1 d . . .
H21A H 0.0241 0.7083 1.0832 0.204 Uiso 1 1 calc R . .
H21B H 0.0876 0.9100 1.0845 0.204 Uiso 1 1 calc R . .
H21C H 0.2654 0.7645 1.0980 0.204 Uiso 1 1 calc R . .

loop_
_atom_site_aniso_label
_atom_site_aniso_U_11
_atom_site_aniso_U_22
_atom_site_aniso_U_33
_atom_site_aniso_U_23
_atom_site_aniso_U_13
_atom_site_aniso_U_12
S1 0.112(3) 0.106(3) 0.100(2) -0.013(2) 0.041(2) 0.019(2)
O1 0.088(6) 0.137(8) 0.074(5) -0.043(6) 0.030(4) -0.028(6)
S2 0.089(3) 0.116(3) 0.090(2) 0.003(2) 0.0003(19) 0.006(2)
F2 0.121(7) 0.096(6) 0.144(7) 0.006(6) -0.003(6) -0.005(6)
O2 0.104(8) 0.238(13) 0.097(6) -0.097(8) -0.006(6) 0.055(9)
C1 0.087(8) 0.28(2) 0.258(19) 0.187(16) 0.101(10) 0.124(12)
C2 0.052(7) 0.131(11) 0.064(6) 0.048(7) 0.018(6) 0.011(8)
F3 0.125(7) 0.151(8) 0.060(4) -0.005(5) 0.004(4) -0.024(6)
O3 0.099(7) 0.166(12) 0.095(6) 0.032(7) 0.024(5) 0.015(7)
C3 0.116(10) 0.074(9) 0.080(8) -0.005(7) 0.015(7) 0.049(8)
F4 0.197(10) 0.083(7) 0.351(17) -0.053(9) 0.139(12) -0.010(8)
C4 0.139(15) 0.063(10) 0.138(13) -0.027(9) -0.022(12) -0.027(11)
F5 0.092(6) 0.200(11) 0.087(5) 0.002(7) 0.017(5) 0.005(7)
C5 0.098(9) 0.094(11) 0.061(6) 0.009(7) 0.033(7) 0.004(8)
F6 0.119(6) 0.098(6) 0.085(5) 0.023(4) -0.009(5) 0.021(5)
C6 0.130(13) 0.076(9) 0.073(8) 0.014(8) 0.011(8) -0.009(9)
O7 0.112(8) 0.152(11) 0.116(8) 0.001(8) 0.027(7) 0.037(9)
C7 0.151(16) 0.20(2) 0.031(6) -0.013(9) -0.003(8) 0.008(16)
C8 0.144(13) 0.24(2) 0.052(7) 0.008(10) -0.001(8) 0.131(14)
C9 0.108(10) 0.058(7) 0.081(8) -0.011(6) -0.003(8) -0.049(7)
C10 0.193(15) 0.119(15) 0.114(11) -0.016(10) 0.102(11) -0.026(13)
C11 0.23(2) 0.082(12) 0.079(9) -0.006(9) 0.045(12) -0.018(14)
C12 0.120(11) 0.091(9) 0.050(6) -0.013(7) 0.028(7) -0.020(9)
C13 0.093(12) 0.20(2) 0.095(10) 0.029(13) 0.020(9) -0.001(14)
C14 0.156(15) 0.35(4) 0.047(7) -0.017(14) 0.056(8) 0.00(2)
O8 0.078(6) 0.127(9) 0.108(6) -0.014(7) -0.015(5) 0.054(6)
O9 0.135(10) 0.174(13) 0.161(11) 0.074(10) 0.034(9) 0.046(10)
C15 0.070(8) 0.075(9) 0.085(8) -0.007(8) 0.004(7) -0.007(7)
C16 0.40(4) 0.083(11) 0.060(8) 0.018(8) 0.061(14) 0.067(18)
C17 0.090(9) 0.044(7) 0.153(14) -0.013(8) 0.049(9) -0.010(7)
C18 0.55(5) 0.051(9) 0.017(5) -0.012(6) -0.019(12) -0.053(18)
C19 0.234(16) 0.088(11) 0.285(19) -0.092(12) 0.208(14) -0.072(11)
C20 0.108(10) 0.157(15) 0.049(6) 0.005(8) 0.036(7) 0.042(11)
C21 0.190(17) 0.120(16) 0.112(11) -0.009(11) 0.085(11) -0.026(14)

loop_
_atom_type_symbol
_atom_type_description
_atom_type_scat_dispersion_real
_atom_type_scat_dispersion_imag
_atom_type_scat_source
C C 0.0033 0.0016 'International Tables Vol C Tables 4.2.6.8 and 6.1.1.4'
H H 0.0000 0.0000 'International Tables Vol C Tables 4.2.6.8 and 6.1.1.4'
F F 0.0171 0.0103 'International Tables Vol C Tables 4.2.6.8 and 6.1.1.4'
O O 0.0106 0.0060 'International Tables Vol C Tables 4.2.6.8 and 6.1.1.4'
S S 0.1246 0.1234 'International Tables Vol C Tables 4.2.6.8 and 6.1.1.4'

loop_
_geom_angle_atom_site_label_1
_geom_angle_atom_site_label_2
_geom_angle_atom_site_label_3
_geom_angle
_geom_angle_site_symmetry_1
_geom_angle_site_symmetry_3
_geom_angle_publ_flag
O2 S1 O1 120.3(7) . . ?
O2 S1 O3 106.7(9) . . ?
O1 S1 O3 104.3(7) . . ?
O2 S1 C15 113.3(7) . . ?
O1 S1 C15 103.5(6) . . ?
O3 S1 C15 107.9(7) . . ?
S1 O1 C1 122.8(10) . . ?
O8 S2 O9 122.7(10) . . ?
O8 S2 O7 99.6(7) . . ?
O9 S2 O7 108.8(10) . . ?
O8 S2 C8 110.5(8) . . ?
O9 S2 C8 107.8(10) . . ?
O7 S2 C8 106.1(10) . . ?
C2 C1 O1 107.5(15) . . ?
C2 C1 H1A 110.3 . . ?
O1 C1 H1A 110.2 . . ?
C2 C1 H1B 110.2 . . ?
O1 C1 H1B 110.2 . . ?
H1A C1 H1B 108.5 . . ?
C1 C2 F2 115.5(17) . . ?
C1 C2 C3 106.3(16) . . ?
F2 C2 C3 108.9(12) . . ?
C1 C2 H2A 108.7 . . ?
F2 C2 H2A 108.7 . . ?
C3 C2 H2A 108.7 . . ?
F3 C3 C4 121.0(15) . . ?
F3 C3 C2 106.3(11) . . ?
C4 C3 C2 111.1(12) . . ?
F3 C3 H3A 105.8 . . ?
C4 C3 H3A 105.8 . . ?
C2 C3 H3A 105.8 . . ?
C3 C4 F4 95.3(13) . . ?
C3 C4 C5 110.1(13) . . ?
F4 C4 C5 93.4(12) . . ?
C3 C4 H4A 117.8 . . ?
F4 C4 H4A 117.8 . . ?
C5 C4 H4A 117.8 . . ?
C6 C5 F5 112.7(12) . . ?
C6 C5 C4 107.6(13) . . ?
F5 C5 C4 96.5(13) . . ?
C6 C5 H5A 113.0 . . ?
F5 C5 H5A 113.0 . . ?
C4 C5 H5A 113.0 . . ?
F6 C6 C5 117.4(15) . . ?
F6 C6 C7 104.7(12) . . ?
C5 C6 C7 111.5(15) . . ?
F6 C6 H6A 107.6 . . ?
C5 C6 H6A 107.6 . . ?
C7 C6 H6A 107.6 . . ?
C7 O7 S2 117.6(14) . . ?
O7 C7 C6 110.1(19) . . ?
O7 C7 H7A 109.6 . . ?
C6 C7 H7A 109.6 . . ?
O7 C7 H7B 109.6 . . ?
C6 C7 H7B 109.6 . . ?
H7A C7 H7B 108.2 . . ?
C13 C8 C9 116.2(14) . . ?
C13 C8 S2 125.3(12) . . ?
C9 C8 S2 118.1(12) . . ?
C10 C9 C8 117.2(17) . . ?
C10 C9 H9A 121.4 . . ?
C8 C9 H9A 121.4 . . ?
C9 C10 C11 128(2) . . ?
C9 C10 H10A 115.9 . . ?
C11 C10 H10A 115.9 . . ?
C10 C11 C12 116.4(16) . . ?
C10 C11 C14 120(2) . . ?
C12 C11 C14 119(2) . . ?
C13 C12 C11 119.4(17) . . ?
C13 C12 H12A 120.3 . . ?
C11 C12 H12A 120.3 . . ?
C8 C13 C12 119.2(17) . . ?
C8 C13 H13A 120.4 . . ?
C12 C13 H13A 120.4 . . ?
C11 C14 H14A 109.5 . . ?
C11 C14 H14B 109.5 . . ?
H14A C14 H14B 109.5 . . ?
C11 C14 H14C 109.5 . . ?
H14A C14 H14C 109.5 . . ?
H14B C14 H14C 109.5 . . ?
C16 C15 C20 119.5(18) . . ?
C16 C15 S1 119.7(16) . . ?
C20 C15 S1 120.7(11) . . ?
C15 C16 C17 118(2) . . ?
C15 C16 H16A 121.2 . . ?
C17 C16 H16A 121.2 . . ?
C16 C17 C18 122.1(17) . . ?
C16 C17 H17A 119.0 . . ?
C18 C17 H17A 119.0 . . ?
C19 C18 C21 138(3) . . ?
C19 C18 C17 109(2) . . ?
C21 C18 C17 102(2) . . ?
C18 C19 C20 121(2) . . ?
C18 C19 H19A 119.6 . . ?
C20 C19 H19A 119.6 . . ?
C15 C20 C19 125.9(16) . . ?
C15 C20 H20A 117.1 . . ?
C19 C20 H20A 117.1 . . ?
C18 C21 H21A 109.5 . . ?
C18 C21 H21B 109.5 . . ?
H21A C21 H21B 109.5 . . ?
C18 C21 H21C 109.5 . . ?
H21A C21 H21C 109.5 . . ?
H21B C21 H21C 109.5 . . ?

loop_
_geom_bond_atom_site_label_1
_geom_bond_atom_site_label_2
_geom_bond_distance
_geom_bond_site_symmetry_2
_geom_bond_publ_flag
S1 O2 1.476(13) . ?
S1 O1 1.502(11) . ?
S1 O3 1.519(16) . ?
S1 C15 1.785(14) . ?
O1 C1 1.83(3) . ?
S2 O8 1.376(11) . ?
S2 O9 1.404(16) . ?
S2 O7 1.659(17) . ?
S2 C8 1.709(15) . ?
F2 C2 1.337(17) . ?
C1 C2 1.17(3) . ?
C1 H1A 0.9900 . ?
C1 H1B 0.9900 . ?
C2 C3 1.53(2) . ?
C2 H2A 1.0000 . ?
F3 C3 1.373(16) . ?
C3 C4 1.53(2) . ?
C3 H3A 1.0000 . ?
F4 C4 1.63(3) . ?
C4 C5 1.70(2) . ?
C4 H4A 1.0000 . ?
F5 C5 1.437(17) . ?
C5 C6 1.41(2) . ?
C5 H5A 1.0000 . ?
F6 C6 1.296(16) . ?
C6 C7 1.50(3) . ?
C6 H6A 1.0000 . ?
O7 C7 1.41(3) . ?
C7 H7A 0.9900 . ?
C7 H7B 0.9900 . ?
C8 C13 1.40(3) . ?
C8 C9 1.52(2) . ?
C9 C10 1.25(2) . ?
C9 H9A 0.9500 . ?
C10 C11 1.33(3) . ?
C10 H10A 0.9500 . ?
C11 C12 1.42(3) . ?
C11 C14 1.55(2) . ?
C12 C13 1.39(2) . ?
C12 H12A 0.9500 . ?
C13 H13A 0.9500 . ?
C14 H14A 0.9800 . ?
C14 H14B 0.9800 . ?
C14 H14C 0.9800 . ?
C15 C16 1.29(2) . ?
C15 C20 1.35(2) . ?
C16 C17 1.54(3) . ?
C16 H16A 0.9500 . ?
C17 C18 1.57(4) . ?
C17 H17A 0.9500 . ?
C18 C19 1.32(3) . ?
C18 C21 1.35(2) . ?
C19 C20 1.49(2) . ?
C19 H19A 0.9500 . ?
C20 H20A 0.9500 . ?
C21 H21A 0.9800 . ?
C21 H21B 0.9800 . ?
C21 H21C 0.9800 . ?

loop_
_geom_torsion_atom_site_label_1
_geom_torsion_atom_site_label_2
_geom_torsion_atom_site_label_3
_geom_torsion_atom_site_label_4
_geom_torsion
_geom_torsion_site_symmetry_1
_geom_torsion_site_symmetry_2
_geom_torsion_site_symmetry_3
_geom_torsion_site_symmetry_4
_geom_torsion_publ_flag
O2 S1 O1 C1 48.2(13) . . . . ?
O3 S1 O1 C1 167.7(10) . . . . ?
C15 S1 O1 C1 -79.5(11) . . . . ?
S1 O1 C1 C2 165.3(12) . . . . ?
O1 C1 C2 F2 -57.9(18) . . . . ?
O1 C1 C2 C3 -178.8(11) . . . . ?
C1 C2 C3 F3 54.6(18) . . . . ?
F2 C2 C3 F3 -70.4(14) . . . . ?
C1 C2 C3 C4 -171.9(16) . . . . ?
F2 C2 C3 C4 63.1(15) . . . . ?
F3 C3 C4 F4 45.3(16) . . . . ?
C2 C3 C4 F4 -80.4(14) . . . . ?
F3 C3 C4 C5 -50.3(19) . . . . ?
C2 C3 C4 C5 -176.0(12) . . . . ?
C3 C4 C5 C6 174.9(13) . . . . ?
F4 C4 C5 C6 78.0(14) . . . . ?
C3 C4 C5 F5 -68.9(15) . . . . ?
F4 C4 C5 F5 -165.8(11) . . . . ?
F5 C5 C6 F6 -59(2) . . . . ?
C4 C5 C6 F6 46.2(19) . . . . ?
F5 C5 C6 C7 61.8(17) . . . . ?
C4 C5 C6 C7 166.9(14) . . . . ?
O8 S2 O7 C7 172.9(11) . . . . ?
O9 S2 O7 C7 43.4(13) . . . . ?
C8 S2 O7 C7 -72.4(13) . . . . ?
S2 O7 C7 C6 173.2(10) . . . . ?
F6 C6 C7 O7 -68.5(18) . . . . ?
C5 C6 C7 O7 163.6(12) . . . . ?
O8 S2 C8 C13 -159(2) . . . . ?
O9 S2 C8 C13 -22(3) . . . . ?
O7 S2 C8 C13 94(2) . . . . ?
O8 S2 C8 C9 29(2) . . . . ?
O9 S2 C8 C9 165.2(17) . . . . ?
O7 S2 C8 C9 -78.3(18) . . . . ?
C13 C8 C9 C10 12(3) . . . . ?
S2 C8 C9 C10 -175.2(17) . . . . ?
C8 C9 C10 C11 -13(3) . . . . ?
C9 C10 C11 C12 -2(3) . . . . ?
C9 C10 C11 C14 -159(2) . . . . ?
C10 C11 C12 C13 18(3) . . . . ?
C14 C11 C12 C13 175(2) . . . . ?
C9 C8 C13 C12 3(3) . . . . ?
S2 C8 C13 C12 -169.5(18) . . . . ?
C11 C12 C13 C8 -17(3) . . . . ?
O2 S1 C15 C16 -4(2) . . . . ?
O1 S1 C15 C16 127.9(17) . . . . ?
O3 S1 C15 C16 -121.9(17) . . . . ?
O2 S1 C15 C20 178.2(14) . . . . ?
O1 S1 C15 C20 -49.8(15) . . . . ?
O3 S1 C15 C20 60.3(15) . . . . ?
C20 C15 C16 C17 -3(3) . . . . ?
S1 C15 C16 C17 178.8(13) . . . . ?
C15 C16 C17 C18 11(3) . . . . ?
C16 C17 C18 C19 -21(2) . . . . ?
C16 C17 C18 C21 -173.2(17) . . . . ?
C21 C18 C19 C20 160(4) . . . . ?
C17 C18 C19 C20 24(3) . . . . ?
C16 C15 C20 C19 7(3) . . . . ?
S1 C15 C20 C19 -175.7(15) . . . . ?
C18 C19 C20 C15 -19(3) . . . . ?

loop_
_cod_related_entry_id
_cod_related_entry_database
_cod_related_entry_code
1 ChemSpider 30659042
